data_4509795
loop_
_publ_author_name
'Ugono, Onome'
'Rath, Nigam P.'
'Beatty, Alica M.'

_publ_section_title
;
 Synthesis and Control of Single Layer and Polar 2-D Layered Architectures
 in a Series of Organic Layered Solids
;
_journal_issue 11
_journal_name_full 'Crystal Growth &amp; Design'
_journal_page_first 4595
_journal_paper_doi 10.1021/cg900908n
_journal_volume 9
_journal_year 2009
_chemical_formula_sum 'C14 H16 N3 O5'
_chemical_formula_weight 306.30
_chemical_name_systematic
; 
 ? 
;
_space_group_IT_number 14
_symmetry_space_group_name_Hall '-P 2yn'
_symmetry_space_group_name_H-M 'P 1 21/n 1'
_atom_sites_solution_hydrogens geom
_atom_sites_solution_primary direct
_atom_sites_solution_secondary difmap
_audit_creation_method SHELXL-97
_cell_angle_alpha 90.00
_cell_angle_beta 108.714(4)
_cell_angle_gamma 90.00
_cell_formula_units_Z 4
_cell_length_a 8.9976(7)
_cell_length_b 13.1796(11)
_cell_length_c 12.7539(11)
_cell_measurement_temperature 293(2)
_cell_volume 1432.5(2)
_computing_structure_refinement 'SHELXL-97 (Sheldrick, 2008)'
_computing_structure_solution 'SHELXS-97 (Sheldrick, 2008)'
_diffrn_ambient_temperature 293(2)
_diffrn_measured_fraction_theta_full 1.000
_diffrn_measured_fraction_theta_max 0.992
_diffrn_radiation_monochromator graphite
_diffrn_radiation_source 'fine-focus sealed tube'
_diffrn_radiation_type MoK\a
_diffrn_radiation_wavelength 0.71073
_diffrn_reflns_av_R_equivalents 0.0566
_diffrn_reflns_av_sigmaI/netI 0.0456
_diffrn_reflns_limit_h_max 11
_diffrn_reflns_limit_h_min -11
_diffrn_reflns_limit_k_max 17
_diffrn_reflns_limit_k_min -17
_diffrn_reflns_limit_l_max 16
_diffrn_reflns_limit_l_min -16
_diffrn_reflns_number 30512
_diffrn_reflns_theta_full 25.00
_diffrn_reflns_theta_max 28.16
_diffrn_reflns_theta_min 2.29
_exptl_absorpt_coefficient_mu 0.110
_exptl_absorpt_correction_T_max 0.9904
_exptl_absorpt_correction_T_min 0.9846
_exptl_crystal_density_diffrn 1.420
_exptl_crystal_density_method 'not measured'
_exptl_crystal_F_000 644
_exptl_crystal_size_max 0.14
_exptl_crystal_size_mid 0.12
_exptl_crystal_size_min 0.09
_refine_diff_density_max 0.227
_refine_diff_density_min -0.243
_refine_diff_density_rms 0.048
_refine_ls_extinction_method none
_refine_ls_goodness_of_fit_ref 0.923
_refine_ls_hydrogen_treatment mixed
_refine_ls_matrix_type full
_refine_ls_number_parameters 220
_refine_ls_number_reflns 3489
_refine_ls_number_restraints 0
_refine_ls_restrained_S_all 0.923
_refine_ls_R_factor_all 0.0975
_refine_ls_R_factor_gt 0.0458
_refine_ls_shift/su_max 0.001
_refine_ls_shift/su_mean 0.000
_refine_ls_structure_factor_coef Fsqd
_refine_ls_weighting_details 'calc w=1/[\s^2^(Fo^2^)+(0.1000P)^2^+0.0000P] where P=(Fo^2^+2Fc^2^)/3'
_refine_ls_weighting_scheme calc
_refine_ls_wR_factor_gt 0.1176
_refine_ls_wR_factor_ref 0.1554
_reflns_number_gt 2082
_reflns_number_total 3489
_reflns_threshold_expression >2sigma(I)
_cod_data_source_file cg900908nsup1.cif
_cod_data_source_block compound2
_cod_database_code 4509795

loop_
_symmetry_equiv_pos_as_xyz
'x, y, z'
'-x+1/2, y+1/2, -z+1/2'
'-x, -y, -z'
'x-1/2, -y-1/2, z-1/2'

loop_
_atom_site_label
_atom_site_type_symbol
_atom_site_fract_x
_atom_site_fract_y
_atom_site_fract_z
_atom_site_U_iso_or_equiv
_atom_site_adp_type
_atom_site_occupancy
_atom_site_symmetry_multiplicity
_atom_site_calc_flag
_atom_site_refinement_flags
O1 O -0.02482(15) 0.25913(11) 0.77108(11) 0.0375(4) Uani 1 1 d .
O2 O 0.03832(15) 0.24044(11) 0.95406(11) 0.0407(4) Uani 1 1 d .
O3 O 0.72507(15) 0.19252(11) 1.06018(11) 0.0395(4) Uani 1 1 d .
O4 O 0.74593(15) 0.26112(11) 0.90569(11) 0.0398(4) Uani 1 1 d .
O5 O 0.80907(17) -0.06214(12) 0.40290(13) 0.0554(5) Uani 1 1 d .
N1 N 0.28551(17) 0.26584(12) 0.78583(13) 0.0264(4) Uani 1 1 d .
N2 N 0.44031(16) 0.26284(11) 0.80821(12) 0.0264(4) Uani 1 1 d .
N3 N 0.15157(19) 0.19006(13) 0.17589(14) 0.0324(4) Uani 1 1 d .
C1 C 0.0715(2) 0.25070(14) 0.86487(14) 0.0269(4) Uani 1 1 d .
C2 C 0.2401(2) 0.25026(13) 0.87542(15) 0.0256(4) Uani 1 1 d .
C3 C 0.3756(2) 0.23511(14) 0.96270(15) 0.0277(4) Uani 1 1 d .
H3 H 0.3847 0.2223 1.0362 0.033 Uiso 1 1 calc R
C4 C 0.49638(19) 0.24313(13) 0.91667(14) 0.0245(4) Uani 1 1 d .
C5 C 0.6671(2) 0.23004(14) 0.96913(15) 0.0273(4) Uani 1 1 d .
C6 C 0.0973(2) 0.08439(15) 0.17353(19) 0.0439(5) Uani 1 1 d .
H6A H -0.0129 0.0812 0.1299 0.053 Uiso 1 1 calc R
H6B H 0.1070 0.0634 0.2483 0.053 Uiso 1 1 calc R
C7 C 0.1876(3) 0.01128(18) 0.1259(2) 0.0522(6) Uani 1 1 d .
H7A H 0.1881 0.0368 0.0546 0.063 Uiso 1 1 calc R
H7B H 0.1332 -0.0534 0.1132 0.063 Uiso 1 1 calc R
C8 C 0.3545(2) -0.00590(15) 0.19790(18) 0.0419(5) Uani 1 1 d .
C9 C 0.3883(3) -0.03994(17) 0.3060(2) 0.0497(6) Uani 1 1 d .
H9 H 0.3064 -0.0514 0.3341 0.060 Uiso 1 1 calc R
C10 C 0.5401(3) -0.05723(17) 0.37257(19) 0.0497(6) Uani 1 1 d .
H10 H 0.5599 -0.0799 0.4448 0.060 Uiso 1 1 calc R
C11 C 0.6632(2) -0.04082(15) 0.33199(18) 0.0400(5) Uani 1 1 d .
C12 C 0.6322(3) -0.00684(15) 0.22433(19) 0.0443(5) Uani 1 1 d .
H12 H 0.7139 0.0044 0.1959 0.053 Uiso 1 1 calc R
C13 C 0.4788(3) 0.01010(16) 0.15964(19) 0.0449(5) Uani 1 1 d .
H13 H 0.4589 0.0332 0.0875 0.054 Uiso 1 1 calc R
C14 C 0.9391(3) -0.04295(19) 0.3663(2) 0.0565(6) Uani 1 1 d .
H14A H 0.9301 -0.0830 0.3017 0.085 Uiso 1 1 calc R
H14B H 1.0342 -0.0605 0.4239 0.085 Uiso 1 1 calc R
H14C H 0.9414 0.0277 0.3486 0.085 Uiso 1 1 calc R
H1 H 0.231(3) 0.2781(17) 0.718(2) 0.055(7) Uiso 1 1 d .
H4 H 0.863(3) 0.2505(17) 0.929(2) 0.066(8) Uiso 1 1 d .
H3A H 0.098(3) 0.2275(17) 0.214(2) 0.057(7) Uiso 1 1 d .
H3B H 0.271(3) 0.2037(17) 0.2177(19) 0.060(7) Uiso 1 1 d .
H3C H 0.130(3) 0.2146(16) 0.104(2) 0.050(7) Uiso 1 1 d .

loop_
_atom_site_aniso_label
_atom_site_aniso_U_11
_atom_site_aniso_U_22
_atom_site_aniso_U_33
_atom_site_aniso_U_23
_atom_site_aniso_U_13
_atom_site_aniso_U_12
O1 0.0185(7) 0.0667(9) 0.0248(7) 0.0036(6) 0.0034(6) 0.0035(6)
O2 0.0175(7) 0.0820(11) 0.0237(7) 0.0078(6) 0.0082(6) 0.0032(6)
O3 0.0270(7) 0.0677(10) 0.0218(7) 0.0064(6) 0.0052(6) 0.0072(6)
O4 0.0163(7) 0.0782(11) 0.0256(8) 0.0100(6) 0.0080(6) 0.0017(6)
O5 0.0370(9) 0.0701(11) 0.0555(10) 0.0145(8) 0.0098(8) -0.0015(7)
N1 0.0154(7) 0.0435(9) 0.0197(8) 0.0034(7) 0.0047(6) 0.0010(6)
N2 0.0162(7) 0.0401(9) 0.0229(8) 0.0017(6) 0.0063(6) 0.0010(6)
N3 0.0255(9) 0.0498(11) 0.0215(9) -0.0016(7) 0.0071(7) 0.0035(7)
C1 0.0174(9) 0.0401(11) 0.0231(10) 0.0014(7) 0.0065(7) 0.0016(7)
C2 0.0190(9) 0.0357(10) 0.0238(9) 0.0008(7) 0.0094(7) -0.0013(7)
C3 0.0204(9) 0.0451(11) 0.0185(9) 0.0026(7) 0.0073(7) 0.0024(7)
C4 0.0183(9) 0.0355(10) 0.0190(9) 0.0001(7) 0.0048(7) 0.0016(7)
C5 0.0180(9) 0.0435(11) 0.0196(9) -0.0029(7) 0.0050(7) 0.0007(7)
C6 0.0311(11) 0.0490(13) 0.0513(13) 0.0015(10) 0.0129(10) -0.0014(9)
C7 0.0433(13) 0.0496(14) 0.0569(15) -0.0125(11) 0.0064(11) 0.0043(10)
C8 0.0416(12) 0.0386(11) 0.0436(13) -0.0060(9) 0.0112(10) 0.0063(9)
C9 0.0435(13) 0.0529(13) 0.0575(15) 0.0048(11) 0.0229(12) 0.0037(10)
C10 0.0517(14) 0.0570(14) 0.0431(13) 0.0095(10) 0.0190(11) 0.0028(11)
C11 0.0367(11) 0.0370(11) 0.0448(13) 0.0001(9) 0.0109(9) -0.0001(9)
C12 0.0457(13) 0.0422(12) 0.0491(14) 0.0009(10) 0.0211(10) 0.0009(10)
C13 0.0526(14) 0.0452(12) 0.0370(12) 0.0003(9) 0.0145(10) 0.0085(10)
C14 0.0405(13) 0.0593(15) 0.0696(17) -0.0010(12) 0.0177(12) -0.0002(11)

loop_
_atom_type_symbol
_atom_type_description
_atom_type_scat_dispersion_real
_atom_type_scat_dispersion_imag
_atom_type_scat_source
C C 0.0033 0.0016 'International Tables Vol C Tables 4.2.6.8 and 6.1.1.4'
H H 0.0000 0.0000 'International Tables Vol C Tables 4.2.6.8 and 6.1.1.4'
N N 0.0061 0.0033 'International Tables Vol C Tables 4.2.6.8 and 6.1.1.4'
O O 0.0106 0.0060 'International Tables Vol C Tables 4.2.6.8 and 6.1.1.4'

loop_
_geom_angle_atom_site_label_1
_geom_angle_atom_site_label_2
_geom_angle_atom_site_label_3
_geom_angle
C5 O4 H4 119.7(15)
C11 O5 C14 117.84(18)
N2 N1 C2 113.28(15)
N2 N1 H1 116.2(17)
C2 N1 H1 130.6(17)
N1 N2 C4 104.45(14)
C6 N3 H3A 106.5(14)
C6 N3 H3B 116.8(12)
H3A N3 H3B 105.2(19)
C6 N3 H3C 110.2(13)
H3A N3 H3C 111.0(19)
H3B N3 H3C 107.0(18)
O1 C1 O2 125.56(16)
O1 C1 C2 117.93(16)
O2 C1 C2 116.50(15)
N1 C2 C3 106.10(15)
N1 C2 C1 120.23(16)
C3 C2 C1 133.67(16)
C2 C3 C4 104.84(15)
C2 C3 H3 127.6
C4 C3 H3 127.6
N2 C4 C3 111.33(15)
N2 C4 C5 118.97(16)
C3 C4 C5 129.67(17)
O3 C5 O4 124.71(16)
O3 C5 C4 123.12(17)
O4 C5 C4 112.15(15)
N3 C6 C7 113.21(17)
N3 C6 H6A 108.9
C7 C6 H6A 108.9
N3 C6 H6B 108.9
C7 C6 H6B 108.9
H6A C6 H6B 107.7
C6 C7 C8 114.27(18)
C6 C7 H7A 108.7
C8 C7 H7A 108.7
C6 C7 H7B 108.7
C8 C7 H7B 108.7
H7A C7 H7B 107.6
C13 C8 C9 117.3(2)
C13 C8 C7 121.8(2)
C9 C8 C7 120.9(2)
C10 C9 C8 121.6(2)
C10 C9 H9 119.2
C8 C9 H9 119.2
C9 C10 C11 119.9(2)
C9 C10 H10 120.0
C11 C10 H10 120.0
O5 C11 C12 124.69(19)
O5 C11 C10 115.85(19)
C12 C11 C10 119.4(2)
C11 C12 C13 119.3(2)
C11 C12 H12 120.3
C13 C12 H12 120.3
C8 C13 C12 122.4(2)
C8 C13 H13 118.8
C12 C13 H13 118.8
O5 C14 H14A 109.5
O5 C14 H14B 109.5
H14A C14 H14B 109.5
O5 C14 H14C 109.5
H14A C14 H14C 109.5
H14B C14 H14C 109.5

loop_
_geom_bond_atom_site_label_1
_geom_bond_atom_site_label_2
_geom_bond_distance
O1 C1 1.237(2)
O2 C1 1.273(2)
O3 C5 1.215(2)
O4 C5 1.302(2)
O4 H4 1.01(3)
O5 C11 1.363(2)
O5 C14 1.415(3)
N1 N2 1.330(2)
N1 C2 1.347(2)
N1 H1 0.86(2)
N2 C4 1.337(2)
N3 C6 1.473(3)
N3 H3A 0.93(3)
N3 H3B 1.05(2)
N3 H3C 0.93(3)
C1 C2 1.479(2)
C2 C3 1.376(2)
C3 C4 1.395(2)
C3 H3 0.9300
C4 C5 1.475(2)
C6 C7 1.508(3)
C6 H6A 0.9700
C6 H6B 0.9700
C7 C8 1.505(3)
C7 H7A 0.9700
C7 H7B 0.9700
C8 C13 1.372(3)
C8 C9 1.387(3)
C9 C10 1.376(3)
C9 H9 0.9300
C10 C11 1.381(3)
C10 H10 0.9300
C11 C12 1.385(3)
C12 C13 1.380(3)
C12 H12 0.9300
C13 H13 0.9300
C14 H14A 0.9600
C14 H14B 0.9600
C14 H14C 0.9600

loop_
_geom_torsion_atom_site_label_1
_geom_torsion_atom_site_label_2
_geom_torsion_atom_site_label_3
_geom_torsion_atom_site_label_4
_geom_torsion
C2 N1 N2 C4 0.83(19)
N2 N1 C2 C3 -0.5(2)
N2 N1 C2 C1 -179.73(15)
O1 C1 C2 N1 4.6(3)
O2 C1 C2 N1 -176.63(16)
O1 C1 C2 C3 -174.37(19)
O2 C1 C2 C3 4.4(3)
N1 C2 C3 C4 0.0(2)
C1 C2 C3 C4 179.05(19)
N1 N2 C4 C3 -0.81(19)
N1 N2 C4 C5 177.35(15)
C2 C3 C4 N2 0.5(2)
C2 C3 C4 C5 -177.39(17)
N2 C4 C5 O3 -164.75(18)
C3 C4 C5 O3 13.0(3)
N2 C4 C5 O4 13.8(2)
C3 C4 C5 O4 -168.39(18)
N3 C6 C7 C8 69.6(3)
C6 C7 C8 C13 -124.1(2)
C6 C7 C8 C9 56.7(3)
C13 C8 C9 C10 -0.1(3)
C7 C8 C9 C10 179.2(2)
C8 C9 C10 C11 -0.1(4)
C14 O5 C11 C12 3.7(3)
C14 O5 C11 C10 -177.7(2)
C9 C10 C11 O5 -178.56(19)
C9 C10 C11 C12 0.1(3)
O5 C11 C12 C13 178.62(19)
C10 C11 C12 C13 0.1(3)
C9 C8 C13 C12 0.3(3)
C7 C8 C13 C12 -179.00(19)
C11 C12 C13 C8 -0.3(3)
